data_7043207
loop_
_publ_author_name
'Visannagari, Ramakrishna'
'Nareddula, Dastagiri Reddy'

_publ_section_title
;
 Synthesis of Zwitterionic Palladium Complexes and Their Application as
 Catalysts in Cross-Coupling Reactions of Aryl, Heteroaryl and Benzyl
 Bromides with Organoboron Reagents in Neat Water
;
_journal_name_full 'Dalton Trans.'
_journal_paper_doi 10.1039/C7DT01433C
_journal_year 2017
_chemical_formula_moiety 'C41 H38 Cl N4 P Pd'
_chemical_formula_sum 'C41 H38 Cl N4 P Pd'
_chemical_formula_weight 759.57
_chemical_name_systematic
;
 ? 
;
_space_group_crystal_system triclinic
_space_group_IT_number 2
_space_group_name_Hall '-P 1'
_space_group_name_H-M_alt 'P -1'
_symmetry_space_group_name_Hall '-P 1'
_symmetry_space_group_name_H-M 'P -1'
_atom_sites_solution_hydrogens geom
_atom_sites_solution_primary direct
_atom_sites_solution_secondary difmap
_audit_creation_date 2014-07-24
_audit_creation_method
;
Olex2 1.2
(compiled 2014.07.22 svn.r2960 for OlexSys, GUI svn.r4862)
;
_audit_update_record
;
2015-07-24 deposited with the CCDC.
2017-06-02 downloaded from the CCDC.
;
_cell_angle_alpha 83.401(5)
_cell_angle_beta 88.501(5)
_cell_angle_gamma 70.238(6)
_cell_formula_units_Z 2
_cell_length_a 9.2199(5)
_cell_length_b 11.5698(7)
_cell_length_c 17.5646(10)
_cell_measurement_reflns_used 4773
_cell_measurement_temperature 150(2)
_cell_measurement_theta_max 28.7509
_cell_measurement_theta_min 3.9941
_cell_volume 1751.47(19)
_computing_cell_refinement
'CrysAlisPro, Agilent Technologies, Version 1.171.36.21 (release 14-08-2012 CrysAlis171 .NET) (compiled Sep 14 2012,17:21:16)'
_computing_data_collection
'CrysAlisPro, Agilent Technologies, Version 1.171.36.21 (release 14-08-2012 CrysAlis171 .NET) (compiled Sep 14 2012,17:21:16)'
_computing_data_reduction
'CrysAlisPro, Agilent Technologies, Version 1.171.36.21 (release 14-08-2012 CrysAlis171 .NET) (compiled Sep 14 2012,17:21:16)'
_computing_molecular_graphics 'Olex2 (Dolomanov et al., 2009)'
_computing_publication_material 'Olex2 (Dolomanov et al., 2009)'
_computing_structure_refinement 'ShelXL (Sheldrick, 2008)'
_computing_structure_solution 'ShelXS (Sheldrick, 2008)'
_diffrn_ambient_temperature 150(2)
_diffrn_detector_area_resol_mean 15.9821
_diffrn_measured_fraction_theta_full 0.993
_diffrn_measured_fraction_theta_max 0.860
_diffrn_measurement_details
;
#__ type_ start__ end____ width___ exp.time_
  1 omega   36.00  111.00   1.0000   40.0000
omega____ theta____ kappa____ phi______ frames
    -       24.1301  178.0000   90.0000 75

#__ type_ start__ end____ width___ exp.time_
  2 omega  -50.00   60.00   1.0000   40.0000
omega____ theta____ kappa____ phi______ frames
    -       24.1301  -77.0000   60.0000 110

#__ type_ start__ end____ width___ exp.time_
  3 omega  -11.00   99.00   1.0000   40.0000
omega____ theta____ kappa____ phi______ frames
    -       24.1301   77.0000  -90.0000 110

#__ type_ start__ end____ width___ exp.time_
  4 omega  -47.00   45.00   1.0000   40.0000
omega____ theta____ kappa____ phi______ frames
    -       24.1301  -57.0000  150.0000 92

#__ type_ start__ end____ width___ exp.time_
  5 omega  -25.00   27.00   1.0000   40.0000
omega____ theta____ kappa____ phi______ frames
    -      -22.5676  -99.0000  -30.0000 52

#__ type_ start__ end____ width___ exp.time_
  6 omega   35.00   60.00   1.0000   40.0000
omega____ theta____ kappa____ phi______ frames
    -       24.1301  178.0000    0.0000 25

#__ type_ start__ end____ width___ exp.time_
  7 omega   -5.00   97.00   1.0000   40.0000
omega____ theta____ kappa____ phi______ frames
    -       24.1301   57.0000  120.0000 102
;
_diffrn_measurement_device_type 'Xcalibur, Eos'
_diffrn_measurement_method '\w scans'
_diffrn_orient_matrix_UB_11 -0.0435458000
_diffrn_orient_matrix_UB_12 -0.0313355000
_diffrn_orient_matrix_UB_13 -0.0163174000
_diffrn_orient_matrix_UB_21 0.0012565000
_diffrn_orient_matrix_UB_22 -0.0356547000
_diffrn_orient_matrix_UB_23 0.0357933000
_diffrn_orient_matrix_UB_31 -0.0691792000
_diffrn_orient_matrix_UB_32 0.0452215000
_diffrn_orient_matrix_UB_33 0.0102689000
_diffrn_radiation_monochromator graphite
_diffrn_radiation_type MoK\a
_diffrn_radiation_wavelength 0.71073
_diffrn_reflns_av_R_equivalents 0.0516
_diffrn_reflns_av_unetI/netI 0.0792
_diffrn_reflns_limit_h_max 12
_diffrn_reflns_limit_h_min -12
_diffrn_reflns_limit_k_max 15
_diffrn_reflns_limit_k_min -15
_diffrn_reflns_limit_l_max 23
_diffrn_reflns_limit_l_min -21
_diffrn_reflns_number 16836
_diffrn_reflns_theta_full 25.00
_diffrn_reflns_theta_max 28.81
_diffrn_reflns_theta_min 4.00
_diffrn_source 'Enhance (Mo) X-ray Source'
_exptl_absorpt_coefficient_mu 0.688
_exptl_absorpt_correction_T_max 1.00000
_exptl_absorpt_correction_T_min 0.91169
_exptl_absorpt_correction_type multi-scan
_exptl_absorpt_process_details
'CrysAlisPro, Agilent Technologies, Version 1.171.36.21 (release 14-08-2012 CrysAlis171 .NET) (compiled Sep 14 2012,17:21:16) Empirical absorption correction using spherical harmonics, implemented in SCALE3 ABSPACK scaling algorithm.'
_exptl_crystal_colour colourless
_exptl_crystal_colour_primary colourless
_exptl_crystal_density_diffrn 1.440
_exptl_crystal_density_method 'not measured'
_exptl_crystal_description plate
_exptl_crystal_F_000 780
_exptl_crystal_size_max 0.4
_exptl_crystal_size_mid 0.3
_exptl_crystal_size_min 0.03
_refine_diff_density_max 2.078
_refine_diff_density_min -1.069
_refine_diff_density_rms 0.134
_refine_ls_extinction_method none
_refine_ls_goodness_of_fit_ref 1.056
_refine_ls_hydrogen_treatment constr
_refine_ls_matrix_type full
_refine_ls_number_parameters 437
_refine_ls_number_reflns 7873
_refine_ls_number_restraints 0
_refine_ls_restrained_S_all 1.056
_refine_ls_R_factor_all 0.0761
_refine_ls_R_factor_gt 0.0537
_refine_ls_shift/su_max 0.001
_refine_ls_shift/su_mean 0.000
_refine_ls_structure_factor_coef Fsqd
_refine_ls_weighting_details 'calc w=1/[\s^2^(Fo^2^)+(0.0727P)^2^+0.0000P] where P=(Fo^2^+2Fc^2^)/3'
_refine_ls_weighting_scheme calc
_refine_ls_wR_factor_gt 0.1284
_refine_ls_wR_factor_ref 0.1406
_reflns_number_gt 6142
_reflns_number_total 7873
_reflns_threshold_expression >2sigma(I)
_cod_data_source_file c7dt01433c2.cif
_cod_data_source_block 3
_cod_original_cell_volume 1751.48(18)
_cod_database_code 7043207
_chemical_oxdiff_formula 'C12 H14 N2 Pd2'
_chemical_oxdiff_usercomment 'AT 150 K COLORLESS, PLATE'
_reflns_odcompleteness_completeness 99.33
_reflns_odcompleteness_iscentric 1
_reflns_odcompleteness_theta 26.32
_olex2_refinement_description
;
1. Fixed Uiso
 At 1.2 times of:
  All C(H) groups
 At 1.5 times of:
  All C(H,H,H) groups
2.a Ternary CH refined with riding coordinates:
 C21(H21), C18(H18)
2.b Aromatic/amide H refined with riding coordinates:
 C40(H40), C31(H31), C33(H33), C2(H2), C1(H1), C26(H26), C35(H35), C32(H32),
 C14(H14), C25(H25), C29(H29), C38(H38), C39(H39), C28(H28), C15(H15), C8(H8),
 C37(H37), C41(H41), C10(H10), C27(H27), C7(H7), C9(H9), C34(H34), C16(H16)
2.c Idealised Me refined as rotating group:
 C20(H20A,H20B,H20C), C23(H23A,H23B,H23C), C22(H22A,H22B,H22C), C19(H19A,H19B,
 H19C)
;
_olex2_submission_special_instructions 'No special instructions were received'

loop_
_space_group_symop_id
_space_group_symop_operation_xyz
1 'x, y, z'
2 '-x, -y, -z'

loop_
_atom_site_label
_atom_site_type_symbol
_atom_site_fract_x
_atom_site_fract_y
_atom_site_fract_z
_atom_site_U_iso_or_equiv
_atom_site_adp_type
_atom_site_occupancy
_atom_site_calc_flag
_atom_site_refinement_flags_posn
Pd1 Pd 0.09125(3) 0.62534(3) 0.257904(17) 0.01798(11) Uani 1 d .
P1 P -0.04009(11) 0.83649(9) 0.23616(6) 0.0172(2) Uani 1 d .
Cl1 Cl 0.22796(14) 0.65070(11) 0.36183(7) 0.0378(3) Uani 1 d .
N4 N -0.0309(4) 0.4095(3) 0.11267(19) 0.0203(7) Uani 1 d .
C30 C 0.0416(4) 0.9056(4) 0.1548(2) 0.0181(8) Uani 1 d .
N1 N 0.3072(4) 0.3445(3) 0.30272(18) 0.0190(7) Uani 1 d .
C5 C -0.0180(4) 0.5897(4) 0.1709(2) 0.0178(8) Uani 1 d .
C40 C 0.1001(6) 1.0289(4) 0.3827(3) 0.0337(10) Uani 1 d .
H40 H 0.1949 1.0381 0.3954 0.040 Uiso 1 calc R
N2 N 0.1333(4) 0.3827(3) 0.21662(19) 0.0209(7) Uani 1 d .
C36 C -0.0397(5) 0.9359(4) 0.3095(2) 0.0212(8) Uani 1 d .
C31 C 0.0102(4) 1.0335(4) 0.1415(2) 0.0217(8) Uani 1 d .
H31 H -0.0578 1.0867 0.1741 0.026 Uiso 1 calc R
C3 C 0.1935(4) 0.4377(4) 0.2653(2) 0.0172(8) Uani 1 d .
C33 C 0.1796(5) 1.0063(4) 0.0339(3) 0.0305(10) Uani 1 d .
H33 H 0.2262 1.0408 -0.0074 0.037 Uiso 1 calc R
N3 N -0.1179(4) 0.6679(3) 0.12178(18) 0.0204(7) Uani 1 d .
C2 C 0.3168(5) 0.2322(4) 0.2776(2) 0.0255(9) Uani 1 d .
H2 H 0.3874 0.1533 0.2958 0.031 Uiso 1 calc R
C1 C 0.2080(5) 0.2560(4) 0.2230(3) 0.0268(9) Uani 1 d .
H1 H 0.1868 0.1982 0.1948 0.032 Uiso 1 calc R
C26 C -0.4862(5) 0.9979(4) 0.1541(3) 0.0275(9) Uani 1 d .
H26 H -0.5426 1.0621 0.1165 0.033 Uiso 1 calc R
C35 C 0.1444(4) 0.8295(4) 0.1076(2) 0.0236(9) Uani 1 d .
H35 H 0.1681 0.7425 0.1168 0.028 Uiso 1 calc R
C32 C 0.0781(5) 1.0821(4) 0.0810(2) 0.0256(9) Uani 1 d .
H32 H 0.0546 1.1690 0.0718 0.031 Uiso 1 calc R
C14 C 0.6508(5) 0.4019(4) 0.3670(3) 0.0279(10) Uani 1 d .
H14 H 0.7338 0.4255 0.3456 0.033 Uiso 1 calc R
C25 C -0.3281(5) 0.9724(4) 0.1639(2) 0.0242(9) Uani 1 d .
H25 H -0.2774 1.0208 0.1340 0.029 Uiso 1 calc R
C4 C 0.0208(4) 0.4589(4) 0.1626(2) 0.0195(8) Uani 1 d .
C29 C -0.3209(4) 0.8084(4) 0.2613(2) 0.0251(9) Uani 1 d .
H29 H -0.2640 0.7420 0.2975 0.030 Uiso 1 calc R
C38 C -0.1711(5) 1.0819(4) 0.3983(3) 0.0326(11) Uani 1 d .
H38 H -0.2638 1.1273 0.4216 0.039 Uiso 1 calc R
C39 C -0.0339(6) 1.0948(4) 0.4169(3) 0.0355(11) Uani 1 d .
H39 H -0.0315 1.1489 0.4533 0.043 Uiso 1 calc R
C28 C -0.4802(5) 0.8362(4) 0.2532(3) 0.0287(10) Uani 1 d .
H28 H -0.5322 0.7908 0.2848 0.034 Uiso 1 calc R
C15 C 0.6411(5) 0.3804(4) 0.4457(3) 0.0300(10) Uani 1 d .
H15 H 0.7162 0.3903 0.4780 0.036 Uiso 1 calc R
C20 C 0.1905(7) 0.3778(6) 0.5266(3) 0.0546(16) Uani 1 d .
H20A H 0.2605 0.3744 0.5685 0.082 Uiso 1 calc GR
H20B H 0.1056 0.3512 0.5472 0.082 Uiso 1 calc GR
H20C H 0.1490 0.4627 0.5016 0.082 Uiso 1 calc GR
C6 C -0.1828(4) 0.6214(4) 0.0678(2) 0.0195(8) Uani 1 d .
C11 C -0.1392(4) 0.4936(4) 0.0621(2) 0.0196(8) Uani 1 d .
C12 C 0.4211(4) 0.3563(4) 0.3530(2) 0.0206(8) Uani 1 d .
C21 C 0.5578(5) 0.4088(4) 0.2323(2) 0.0259(9) Uani 1 d .
H21 H 0.4625 0.4044 0.2087 0.031 Uiso 1 calc R
C8 C -0.3647(5) 0.6584(4) -0.0360(2) 0.0280(10) Uani 1 d .
H8 H -0.4435 0.7143 -0.0691 0.034 Uiso 1 calc R
C37 C -0.1738(5) 1.0023(4) 0.3450(2) 0.0243(9) Uani 1 d .
H37 H -0.2687 0.9930 0.3328 0.029 Uiso 1 calc R
C41 C 0.0979(5) 0.9494(4) 0.3299(2) 0.0272(9) Uani 1 d .
H41 H 0.1914 0.9036 0.3074 0.033 Uiso 1 calc R
C24 C -0.2457(4) 0.8766(4) 0.2171(2) 0.0201(8) Uani 1 d .
C10 C -0.2080(4) 0.4498(4) 0.0070(2) 0.0238(9) Uani 1 d .
H10 H -0.1778 0.3635 0.0036 0.029 Uiso 1 calc R
C17 C 0.4086(5) 0.3320(4) 0.4323(2) 0.0231(9) Uani 1 d .
C27 C -0.5603(5) 0.9302(4) 0.1989(3) 0.0288(10) Uani 1 d .
H27 H -0.6680 0.9486 0.1922 0.035 Uiso 1 calc R
C18 C 0.2791(5) 0.2916(4) 0.4679(3) 0.0341(11) Uani 1 d .
H18 H 0.2053 0.2959 0.4261 0.041 Uiso 1 calc R
C7 C -0.2974(5) 0.7031(4) 0.0168(2) 0.0261(9) Uani 1 d .
H7 H -0.3280 0.7897 0.0191 0.031 Uiso 1 calc R
C9 C -0.3187(5) 0.5308(4) -0.0419(2) 0.0282(10) Uani 1 d .
H9 H -0.3644 0.5010 -0.0797 0.034 Uiso 1 calc R
C23 C 0.5683(6) 0.5349(4) 0.2052(3) 0.0372(11) Uani 1 d .
H23A H 0.4813 0.5990 0.2252 0.056 Uiso 1 calc GR
H23B H 0.5651 0.5475 0.1490 0.056 Uiso 1 calc GR
H23C H 0.6652 0.5396 0.2237 0.056 Uiso 1 calc GR
C13 C 0.5421(4) 0.3897(4) 0.3189(2) 0.0226(9) Uani 1 d .
C34 C 0.2131(5) 0.8791(4) 0.0471(3) 0.0295(10) Uani 1 d .
H34 H 0.2828 0.8263 0.0149 0.035 Uiso 1 calc R
C22 C 0.6934(6) 0.3050(4) 0.2061(3) 0.0364(11) Uani 1 d .
H22A H 0.7000 0.3165 0.1502 0.055 Uiso 1 calc GR
H22B H 0.6792 0.2256 0.2222 0.055 Uiso 1 calc GR
H22C H 0.7887 0.3058 0.2292 0.055 Uiso 1 calc GR
C16 C 0.5220(5) 0.3444(4) 0.4776(3) 0.0289(10) Uani 1 d .
H16 H 0.5179 0.3279 0.5317 0.035 Uiso 1 calc R
C19 C 0.3444(7) 0.1580(5) 0.5038(3) 0.0541(15) Uani 1 d .
H19A H 0.4178 0.1516 0.5447 0.081 Uiso 1 calc GR
H19B H 0.3972 0.1054 0.4645 0.081 Uiso 1 calc GR
H19C H 0.2604 0.1310 0.5251 0.081 Uiso 1 calc GR

loop_
_atom_site_aniso_label
_atom_site_aniso_U_11
_atom_site_aniso_U_22
_atom_site_aniso_U_33
_atom_site_aniso_U_23
_atom_site_aniso_U_13
_atom_site_aniso_U_12
Pd1 0.01605(15) 0.01640(17) 0.02050(17) -0.00369(12) -0.00187(11) -0.00352(12)
P1 0.0143(4) 0.0165(5) 0.0202(5) -0.0043(4) 0.0008(4) -0.0037(4)
Cl1 0.0433(6) 0.0263(6) 0.0375(6) -0.0095(5) -0.0219(5) 0.0000(5)
N4 0.0184(15) 0.0215(18) 0.0222(17) -0.0043(14) -0.0010(13) -0.0076(14)
C30 0.0149(17) 0.018(2) 0.0205(19) -0.0021(15) -0.0017(14) -0.0048(15)
N1 0.0193(15) 0.0159(17) 0.0197(16) -0.0018(13) -0.0020(13) -0.0033(13)
C5 0.0165(17) 0.017(2) 0.0196(19) -0.0022(15) 0.0022(15) -0.0047(15)
C40 0.037(2) 0.035(3) 0.036(3) -0.010(2) -0.002(2) -0.020(2)
N2 0.0207(16) 0.0165(17) 0.0236(17) -0.0006(14) -0.0001(14) -0.0042(14)
C36 0.0246(19) 0.016(2) 0.022(2) -0.0020(16) -0.0010(16) -0.0063(17)
C31 0.0182(18) 0.021(2) 0.027(2) -0.0059(17) -0.0011(16) -0.0072(16)
C3 0.0195(18) 0.019(2) 0.0172(18) -0.0025(15) 0.0023(15) -0.0118(16)
C33 0.033(2) 0.040(3) 0.026(2) -0.005(2) 0.0022(18) -0.023(2)
N3 0.0184(16) 0.0209(18) 0.0225(17) -0.0060(14) 0.0021(13) -0.0064(14)
C2 0.031(2) 0.012(2) 0.032(2) -0.0029(17) -0.0060(18) -0.0053(17)
C1 0.032(2) 0.014(2) 0.034(2) -0.0034(18) -0.0042(18) -0.0061(18)
C26 0.021(2) 0.026(2) 0.033(2) -0.0067(19) -0.0070(17) -0.0028(18)
C35 0.0232(19) 0.022(2) 0.028(2) -0.0063(17) 0.0008(17) -0.0101(17)
C32 0.029(2) 0.022(2) 0.027(2) 0.0034(18) -0.0093(18) -0.0123(18)
C14 0.0186(19) 0.027(2) 0.036(2) -0.0072(19) -0.0023(17) -0.0034(18)
C25 0.0216(19) 0.021(2) 0.029(2) -0.0048(18) 0.0032(17) -0.0060(17)
C4 0.0129(17) 0.022(2) 0.022(2) -0.0021(16) -0.0003(15) -0.0048(16)
C29 0.0180(18) 0.024(2) 0.032(2) -0.0033(18) 0.0021(17) -0.0051(17)
C38 0.039(2) 0.028(3) 0.028(2) -0.0130(19) 0.007(2) -0.005(2)
C39 0.054(3) 0.028(3) 0.028(2) -0.0088(19) -0.004(2) -0.015(2)
C28 0.0202(19) 0.029(2) 0.040(3) -0.007(2) 0.0063(18) -0.0118(18)
C15 0.022(2) 0.026(2) 0.037(2) -0.015(2) -0.0087(18) 0.0022(18)
C20 0.048(3) 0.061(4) 0.058(4) -0.008(3) 0.018(3) -0.023(3)
C6 0.0161(17) 0.023(2) 0.0212(19) -0.0026(16) 0.0005(15) -0.0091(16)
C11 0.0169(17) 0.024(2) 0.0193(19) -0.0026(16) 0.0001(15) -0.0090(16)
C12 0.0172(18) 0.014(2) 0.027(2) -0.0039(16) -0.0039(16) 0.0005(15)
C21 0.026(2) 0.028(2) 0.026(2) -0.0042(18) 0.0015(17) -0.0118(19)
C8 0.024(2) 0.031(3) 0.027(2) 0.0019(19) -0.0069(17) -0.0083(19)
C37 0.0205(19) 0.021(2) 0.028(2) -0.0011(17) 0.0031(17) -0.0025(17)
C41 0.026(2) 0.030(2) 0.028(2) -0.0102(19) 0.0044(18) -0.0118(19)
C24 0.0162(17) 0.022(2) 0.022(2) -0.0078(16) 0.0016(15) -0.0053(16)
C10 0.0231(19) 0.027(2) 0.024(2) -0.0043(17) -0.0006(16) -0.0104(18)
C17 0.0232(19) 0.017(2) 0.024(2) -0.0010(16) -0.0003(16) -0.0004(16)
C27 0.0155(18) 0.030(2) 0.041(3) -0.012(2) -0.0001(18) -0.0055(18)
C18 0.039(3) 0.037(3) 0.027(2) 0.005(2) -0.002(2) -0.016(2)
C7 0.0218(19) 0.025(2) 0.030(2) 0.0024(18) -0.0056(17) -0.0070(18)
C9 0.029(2) 0.039(3) 0.021(2) -0.0071(19) -0.0044(17) -0.016(2)
C23 0.043(3) 0.032(3) 0.038(3) -0.002(2) 0.009(2) -0.015(2)
C13 0.0196(19) 0.018(2) 0.026(2) -0.0040(17) -0.0016(16) -0.0010(16)
C34 0.028(2) 0.036(3) 0.030(2) -0.013(2) 0.0113(18) -0.017(2)
C22 0.046(3) 0.030(3) 0.032(2) -0.005(2) 0.012(2) -0.011(2)
C16 0.031(2) 0.023(2) 0.026(2) -0.0064(18) -0.0033(18) 0.0003(19)
C19 0.073(4) 0.046(3) 0.048(3) 0.006(3) -0.002(3) -0.030(3)

loop_
_atom_type_symbol
_atom_type_description
_atom_type_scat_dispersion_real
_atom_type_scat_dispersion_imag
_atom_type_scat_source
C C 0.0033 0.0016 'International Tables Vol C Tables 4.2.6.8 and 6.1.1.4'
H H 0.0000 0.0000 'International Tables Vol C Tables 4.2.6.8 and 6.1.1.4'
N N 0.0061 0.0033 'International Tables Vol C Tables 4.2.6.8 and 6.1.1.4'
Pd Pd -0.9988 1.0072 'International Tables Vol C Tables 4.2.6.8 and 6.1.1.4'
P P 0.1023 0.0942 'International Tables Vol C Tables 4.2.6.8 and 6.1.1.4'
Cl Cl 0.1484 0.1585 'International Tables Vol C Tables 4.2.6.8 and 6.1.1.4'

loop_
_geom_angle_atom_site_label_1
_geom_angle_atom_site_label_2
_geom_angle_atom_site_label_3
_geom_angle
P1 Pd1 Cl1 91.64(4)
C5 Pd1 P1 92.70(11)
C5 Pd1 Cl1 175.64(11)
C5 Pd1 C3 80.34(15)
C3 Pd1 P1 173.02(11)
C3 Pd1 Cl1 95.32(11)
C30 P1 Pd1 110.47(13)
C36 P1 Pd1 119.98(13)
C36 P1 C30 101.61(18)
C24 P1 Pd1 113.93(14)
C24 P1 C30 107.72(18)
C24 P1 C36 101.83(18)
C4 N4 C11 114.2(3)
C31 C30 P1 121.6(3)
C35 C30 P1 119.4(3)
C35 C30 C31 118.9(4)
C3 N1 C2 110.5(3)
C3 N1 C12 126.3(3)
C2 N1 C12 122.5(3)
N3 C5 Pd1 128.6(3)
N3 C5 C4 116.8(4)
C4 C5 Pd1 114.6(3)
C39 C40 H40 119.7
C39 C40 C41 120.6(4)
C41 C40 H40 119.7
C3 N2 C1 111.9(3)
C3 N2 C4 118.2(3)
C1 N2 C4 129.4(4)
C37 C36 P1 122.3(3)
C41 C36 P1 119.6(3)
C41 C36 C37 118.1(4)
C30 C31 H31 120.0
C32 C31 C30 120.0(4)
C32 C31 H31 120.0
N1 C3 Pd1 141.3(3)
N1 C3 N2 104.6(3)
N2 C3 Pd1 114.1(3)
C32 C33 H33 120.2
C32 C33 C34 119.5(4)
C34 C33 H33 120.2
C5 N3 C6 118.3(3)
N1 C2 H2 126.2
C1 C2 N1 107.5(4)
C1 C2 H2 126.2
N2 C1 H1 127.3
C2 C1 N2 105.5(4)
C2 C1 H1 127.3
C25 C26 H26 120.0
C27 C26 H26 120.0
C27 C26 C25 120.1(4)
C30 C35 H35 119.6
C30 C35 C34 120.7(4)
C34 C35 H35 119.6
C31 C32 C33 121.0(4)
C31 C32 H32 119.5
C33 C32 H32 119.5
C15 C14 H14 119.4
C13 C14 H14 119.4
C13 C14 C15 121.1(4)
C26 C25 H25 120.1
C24 C25 C26 119.8(4)
C24 C25 H25 120.1
N4 C4 C5 128.2(4)
N4 C4 N2 119.4(4)
N2 C4 C5 112.4(3)
C28 C29 H29 119.7
C24 C29 H29 119.7
C24 C29 C28 120.6(4)
C39 C38 H38 120.1
C39 C38 C37 119.9(4)
C37 C38 H38 120.1
C40 C39 H39 120.1
C38 C39 C40 119.7(4)
C38 C39 H39 120.1
C29 C28 H28 120.5
C27 C28 C29 119.0(4)
C27 C28 H28 120.5
C14 C15 H15 120.0
C14 C15 C16 120.0(4)
C16 C15 H15 120.0
H20A C20 H20B 109.5
H20A C20 H20C 109.5
H20B C20 H20C 109.5
C18 C20 H20A 109.5
C18 C20 H20B 109.5
C18 C20 H20C 109.5
N3 C6 C11 122.0(3)
N3 C6 C7 119.7(4)
C11 C6 C7 118.3(4)
N4 C11 C6 120.3(4)
N4 C11 C10 119.1(4)
C10 C11 C6 120.5(4)
C17 C12 N1 119.6(3)
C13 C12 N1 117.3(3)
C13 C12 C17 123.1(4)
C23 C21 H21 107.4
C23 C21 C13 112.1(4)
C23 C21 C22 112.1(4)
C13 C21 H21 107.4
C22 C21 H21 107.4
C22 C21 C13 110.2(3)
C7 C8 H8 119.6
C7 C8 C9 120.9(4)
C9 C8 H8 119.6
C36 C37 C38 121.0(4)
C36 C37 H37 119.5
C38 C37 H37 119.5
C40 C41 C36 120.7(4)
C40 C41 H41 119.7
C36 C41 H41 119.7
C25 C24 P1 123.7(3)
C29 C24 P1 116.5(3)
C29 C24 C25 119.7(4)
C11 C10 H10 119.9
C9 C10 C11 120.2(4)
C9 C10 H10 119.9
C12 C17 C18 122.2(4)
C16 C17 C12 116.9(4)
C16 C17 C18 120.9(4)
C26 C27 C28 120.8(4)
C26 C27 H27 119.6
C28 C27 H27 119.6
C20 C18 H18 108.1
C17 C18 C20 111.4(4)
C17 C18 H18 108.1
C17 C18 C19 109.5(4)
C19 C18 C20 111.6(4)
C19 C18 H18 108.1
C6 C7 H7 119.8
C8 C7 C6 120.4(4)
C8 C7 H7 119.8
C8 C9 H9 120.1
C10 C9 C8 119.8(4)
C10 C9 H9 120.1
C21 C23 H23A 109.5
C21 C23 H23B 109.5
C21 C23 H23C 109.5
H23A C23 H23B 109.5
H23A C23 H23C 109.5
H23B C23 H23C 109.5
C14 C13 C12 117.4(4)
C14 C13 C21 120.5(4)
C12 C13 C21 122.1(4)
C33 C34 H34 120.1
C35 C34 C33 119.8(4)
C35 C34 H34 120.1
C21 C22 H22A 109.5
C21 C22 H22B 109.5
C21 C22 H22C 109.5
H22A C22 H22B 109.5
H22A C22 H22C 109.5
H22B C22 H22C 109.5
C15 C16 C17 121.4(4)
C15 C16 H16 119.3
C17 C16 H16 119.3
C18 C19 H19A 109.5
C18 C19 H19B 109.5
C18 C19 H19C 109.5
H19A C19 H19B 109.5
H19A C19 H19C 109.5
H19B C19 H19C 109.5

loop_
_geom_bond_atom_site_label_1
_geom_bond_atom_site_label_2
_geom_bond_distance
Pd1 P1 2.3216(11)
Pd1 Cl1 2.3454(12)
Pd1 C5 2.006(4)
Pd1 C3 2.044(4)
P1 C30 1.827(4)
P1 C36 1.825(4)
P1 C24 1.823(4)
N4 C4 1.282(5)
N4 C11 1.387(5)
C30 C31 1.401(5)
C30 C35 1.386(5)
N1 C3 1.342(5)
N1 C2 1.394(5)
N1 C12 1.440(5)
C5 N3 1.308(5)
C5 C4 1.457(6)
C40 H40 0.9500
C40 C39 1.379(7)
C40 C41 1.384(6)
N2 C3 1.354(5)
N2 C1 1.385(5)
N2 C4 1.413(5)
C36 C37 1.391(5)
C36 C41 1.390(6)
C31 H31 0.9500
C31 C32 1.379(5)
C33 H33 0.9500
C33 C32 1.379(6)
C33 C34 1.390(6)
N3 C6 1.383(5)
C2 H2 0.9500
C2 C1 1.343(6)
C1 H1 0.9500
C26 H26 0.9500
C26 C25 1.397(6)
C26 C27 1.374(6)
C35 H35 0.9500
C35 C34 1.390(6)
C32 H32 0.9500
C14 H14 0.9500
C14 C15 1.382(6)
C14 C13 1.381(6)
C25 H25 0.9500
C25 C24 1.381(6)
C29 H29 0.9500
C29 C28 1.401(5)
C29 C24 1.381(6)
C38 H38 0.9500
C38 C39 1.375(7)
C38 C37 1.393(6)
C39 H39 0.9500
C28 H28 0.9500
C28 C27 1.377(6)
C15 H15 0.9500
C15 C16 1.385(6)
C20 H20A 0.9800
C20 H20B 0.9800
C20 H20C 0.9800
C20 C18 1.538(7)
C6 C11 1.409(6)
C6 C7 1.412(5)
C11 C10 1.399(6)
C12 C17 1.398(6)
C12 C13 1.398(5)
C21 H21 1.0000
C21 C23 1.516(6)
C21 C13 1.523(6)
C21 C22 1.516(6)
C8 H8 0.9500
C8 C7 1.366(6)
C8 C9 1.407(6)
C37 H37 0.9500
C41 H41 0.9500
C10 H10 0.9500
C10 C9 1.369(6)
C17 C18 1.519(6)
C17 C16 1.385(6)
C27 H27 0.9500
C18 H18 1.0000
C18 C19 1.522(7)
C7 H7 0.9500
C9 H9 0.9500
C23 H23A 0.9800
C23 H23B 0.9800
C23 H23C 0.9800
C34 H34 0.9500
C22 H22A 0.9800
C22 H22B 0.9800
C22 H22C 0.9800
C16 H16 0.9500
C19 H19A 0.9800
C19 H19B 0.9800
C19 H19C 0.9800

loop_
_geom_torsion_atom_site_label_1
_geom_torsion_atom_site_label_2
_geom_torsion_atom_site_label_3
_geom_torsion_atom_site_label_4
_geom_torsion
Pd1 P1 C30 C31 -163.9(3)
Pd1 P1 C30 C35 12.2(4)
Pd1 P1 C36 C37 -116.9(3)
Pd1 P1 C36 C41 64.8(4)
Pd1 P1 C24 C25 -141.5(3)
Pd1 P1 C24 C29 41.0(4)
Pd1 C5 N3 C6 -177.8(3)
Pd1 C5 C4 N4 179.9(3)
Pd1 C5 C4 N2 -2.1(4)
P1 Pd1 C5 N3 3.4(3)
P1 Pd1 C5 C4 -176.6(2)
P1 Pd1 C3 N1 168.5(5)
P1 Pd1 C3 N2 -9.9(10)
P1 C30 C31 C32 177.7(3)
P1 C30 C35 C34 -177.4(3)
P1 C36 C37 C38 -177.0(3)
P1 C36 C41 C40 176.9(3)
Cl1 Pd1 P1 C30 102.36(14)
Cl1 Pd1 P1 C36 -15.24(15)
Cl1 Pd1 P1 C24 -136.23(14)
Cl1 Pd1 C5 N3 179(25)
Cl1 Pd1 C5 C4 -1.3(15)
Cl1 Pd1 C3 N1 -7.3(4)
Cl1 Pd1 C3 N2 174.3(2)
N4 C11 C10 C9 177.9(3)
C30 P1 C36 C37 121.0(3)
C30 P1 C36 C41 -57.2(4)
C30 P1 C24 C25 -18.5(4)
C30 P1 C24 C29 163.9(3)
C30 C31 C32 C33 -1.3(6)
C30 C35 C34 C33 0.5(7)
N1 C2 C1 N2 -0.6(5)
N1 C12 C17 C18 0.8(6)
N1 C12 C17 C16 179.8(3)
N1 C12 C13 C14 179.5(3)
N1 C12 C13 C21 -2.2(6)
C5 Pd1 P1 C30 -77.99(17)
C5 Pd1 P1 C36 164.41(18)
C5 Pd1 P1 C24 43.41(17)
C5 Pd1 C3 N1 173.1(4)
C5 Pd1 C3 N2 -5.3(3)
C5 N3 C6 C11 -3.1(5)
C5 N3 C6 C7 176.4(3)
C36 P1 C30 C31 -35.5(4)
C36 P1 C30 C35 140.6(3)
C36 P1 C24 C25 87.9(4)
C36 P1 C24 C29 -89.7(3)
C31 C30 C35 C34 -1.3(6)
C3 Pd1 P1 C30 -73.5(8)
C3 Pd1 P1 C36 168.9(8)
C3 Pd1 P1 C24 47.9(8)
C3 Pd1 C5 N3 -176.1(3)
C3 Pd1 C5 C4 3.9(3)
C3 N1 C2 C1 0.7(5)
C3 N1 C12 C17 104.6(5)
C3 N1 C12 C13 -76.6(5)
C3 N2 C1 C2 0.3(4)
C3 N2 C4 N4 175.6(3)
C3 N2 C4 C5 -2.5(5)
N3 C5 C4 N4 -0.1(6)
N3 C5 C4 N2 177.9(3)
N3 C6 C11 N4 1.7(5)
N3 C6 C11 C10 179.6(3)
N3 C6 C7 C8 -178.8(4)
C2 N1 C3 Pd1 -179.0(3)
C2 N1 C3 N2 -0.4(4)
C2 N1 C12 C17 -85.5(5)
C2 N1 C12 C13 93.3(5)
C1 N2 C3 Pd1 179.1(3)
C1 N2 C3 N1 0.1(4)
C1 N2 C4 N4 3.8(6)
C1 N2 C4 C5 -174.3(3)
C26 C25 C24 P1 -178.8(3)
C26 C25 C24 C29 -1.3(6)
C35 C30 C31 C32 1.7(6)
C32 C33 C34 C35 0.0(7)
C14 C15 C16 C17 -1.6(6)
C25 C26 C27 C28 -0.5(7)
C4 N4 C11 C6 0.5(5)
C4 N4 C11 C10 -177.5(3)
C4 C5 N3 C6 2.2(5)
C4 N2 C3 Pd1 5.9(4)
C4 N2 C3 N1 -173.1(3)
C4 N2 C1 C2 172.5(4)
C29 C28 C27 C26 -1.4(7)
C39 C40 C41 C36 1.0(7)
C39 C38 C37 C36 -0.7(7)
C28 C29 C24 P1 177.0(3)
C28 C29 C24 C25 -0.6(6)
C15 C14 C13 C12 0.7(6)
C15 C14 C13 C21 -177.6(4)
C6 C11 C10 C9 -0.1(6)
C11 N4 C4 C5 -1.3(5)
C11 N4 C4 N2 -179.2(3)
C11 C6 C7 C8 0.7(6)
C11 C10 C9 C8 -0.8(6)
C12 N1 C3 Pd1 -8.1(6)
C12 N1 C3 N2 170.5(3)
C12 N1 C2 C1 -170.6(3)
C12 C17 C18 C20 -124.7(5)
C12 C17 C18 C19 111.4(5)
C12 C17 C16 C15 0.6(6)
C37 C36 C41 C40 -1.5(6)
C37 C38 C39 C40 0.1(7)
C41 C40 C39 C38 -0.3(7)
C41 C36 C37 C38 1.3(6)
C24 P1 C30 C31 71.1(4)
C24 P1 C30 C35 -112.9(3)
C24 P1 C36 C37 9.9(4)
C24 P1 C36 C41 -168.4(3)
C24 C29 C28 C27 2.0(7)
C17 C12 C13 C14 -1.7(6)
C17 C12 C13 C21 176.6(4)
C27 C26 C25 C24 1.9(7)
C18 C17 C16 C15 179.6(4)
C7 C6 C11 N4 -177.8(3)
C7 C6 C11 C10 0.1(5)
C7 C8 C9 C10 1.7(6)
C9 C8 C7 C6 -1.6(6)
C23 C21 C13 C14 -56.5(5)
C23 C21 C13 C12 125.2(4)
C13 C14 C15 C16 0.9(7)
C13 C12 C17 C18 -177.9(4)
C13 C12 C17 C16 1.1(6)
C34 C33 C32 C31 0.5(7)
C22 C21 C13 C14 69.0(5)
C22 C21 C13 C12 -109.3(4)
C16 C17 C18 C20 56.4(6)
C16 C17 C18 C19 -67.5(6)
